data_7000090
loop_
_publ_author_name
'Cui, Xiuling'
'Delgado, Rita'
'Carapu\,ca, Helena M'
'Drew, Michael G. B.'
'F\'elix, V\'itor'

_publ_section_title
;
 Carboxylate anions binding and sensing by a novel tetraazamacrocycle
 containing ferrocene as receptor.
;
_journal_issue 20
_journal_name_full 'Dalton transactions (Cambridge, England : 2003)'
_journal_page_first 3297
_journal_page_last 3306
_journal_paper_doi 10.1039/b506572k
_journal_year 2005
_chemical_formula_sum 'C58 H68 Fe2 N4 O12'
_chemical_formula_weight 1124.86
_chemical_name_systematic
; 
 ? 
;
_space_group_IT_number 2
_symmetry_cell_setting triclinic
_symmetry_space_group_name_Hall '-P 1'
_symmetry_space_group_name_H-M 'P -1'
_atom_sites_solution_hydrogens geom
_atom_sites_solution_primary direct
_atom_sites_solution_secondary difmap
_audit_creation_method SHELXL-97
_cell_angle_alpha 100.690(10)
_cell_angle_beta 109.560(10)
_cell_angle_gamma 96.920(10)
_cell_formula_units_Z 1
_cell_length_a 9.680(11)
_cell_length_b 11.633(13)
_cell_length_c 13.107(16)
_cell_measurement_temperature 293(2)
_cell_volume 1340(3)
_computing_cell_refinement XDS
_computing_data_collection 'XDS (Kabsch, 1991)'
_computing_data_reduction XDS
_computing_molecular_graphics PLATON(Spek,1994)
_computing_structure_refinement 'SHELXL-93 (Sheldrick, 1993)'
_computing_structure_solution 'SHELXS-86 (Sheldrick, 1990)'
_diffrn_ambient_temperature 293(2)
_diffrn_measured_fraction_theta_full 0.912
_diffrn_measured_fraction_theta_max 0.912
_diffrn_measurement_device 'Marresearch Image Plate'
_diffrn_measurement_method '95 frames at 2^o intervals, counting time 2 min.'
_diffrn_radiation_monochromator graphite
_diffrn_radiation_source 'fine-focus sealed tube'
_diffrn_radiation_type MoK\a
_diffrn_radiation_wavelength 0.71073
_diffrn_reflns_av_R_equivalents 0.0400
_diffrn_reflns_av_sigmaI/netI 0.0660
_diffrn_reflns_limit_h_max 10
_diffrn_reflns_limit_h_min -10
_diffrn_reflns_limit_k_max 14
_diffrn_reflns_limit_k_min -14
_diffrn_reflns_limit_l_max 15
_diffrn_reflns_limit_l_min -16
_diffrn_reflns_number 7789
_diffrn_reflns_theta_full 25.89
_diffrn_reflns_theta_max 25.89
_diffrn_reflns_theta_min 2.28
_exptl_absorpt_coefficient_mu 0.609
_exptl_absorpt_correction_T_max 1.000
_exptl_absorpt_correction_T_min 0.691
_exptl_absorpt_correction_type empirical
_exptl_absorpt_process_details 'Walker et al., Acta Cryst 1983 A39 158'
_exptl_crystal_colour yellow
_exptl_crystal_density_diffrn 1.394
_exptl_crystal_density_method 'not measured'
_exptl_crystal_description needle
_exptl_crystal_F_000 592
_exptl_crystal_size_max 0.25
_exptl_crystal_size_mid 0.05
_exptl_crystal_size_min 0.03
_refine_diff_density_max 0.656
_refine_diff_density_min -0.565
_refine_diff_density_rms 0.068
_refine_ls_extinction_coef 0.0054(13)
_refine_ls_extinction_expression Fc^*^=kFc[1+0.001xFc^2^\l^3^/sin(2\q)]^-1/4^
_refine_ls_extinction_method SHELXL
_refine_ls_goodness_of_fit_ref 1.097
_refine_ls_hydrogen_treatment mixed
_refine_ls_matrix_type full
_refine_ls_number_parameters 349
_refine_ls_number_reflns 4755
_refine_ls_number_restraints 0
_refine_ls_restrained_S_all 1.097
_refine_ls_R_factor_all 0.0823
_refine_ls_R_factor_gt 0.0603
_refine_ls_shift/su_max 0.000
_refine_ls_shift/su_mean 0.000
_refine_ls_structure_factor_coef Fsqd
_refine_ls_weighting_details
;
  w=1/[\s^2^(Fo^2^)+(0.0313P)^2^+2.0649P] where P=(Fo^2^+2Fc^2^)/3 
;
_refine_ls_weighting_scheme calc
_refine_ls_wR_factor_gt 0.1173
_refine_ls_wR_factor_ref 0.1244
_reflns_number_gt 3793
_reflns_number_total 4755
_reflns_threshold_expression >2sigma(I)
_cod_data_source_file b506572k.txt
_cod_data_source_block Compound_2
_cod_original_sg_symbol_H-M P-1
_cod_database_code 7000090

loop_
_symmetry_equiv_pos_as_xyz
'x, y, z'
'-x, -y, -z'

loop_
_atom_site_label
_atom_site_type_symbol
_atom_site_fract_x
_atom_site_fract_y
_atom_site_fract_z
_atom_site_U_iso_or_equiv
_atom_site_adp_type
_atom_site_occupancy
_atom_site_calc_flag
_atom_site_refinement_flags
_atom_site_disorder_assembly
_atom_site_disorder_group
Fe Fe 0.58833(6) 0.92217(4) 0.80954(4) 0.02138(16) Uani 1 d . . .
C11 C 0.4007(4) 0.8360(3) 0.6743(3) 0.0259(8) Uani 1 d . . .
H11 H 0.3920 0.8227 0.6001 0.031 Uiso 1 calc R . .
C12 C 0.4461(4) 0.7581(3) 0.7465(3) 0.0264(8) Uani 1 d . . .
C13 C 0.4446(4) 0.8137(3) 0.8532(3) 0.0331(9) Uani 1 d . . .
H13 H 0.4693 0.7826 0.9160 0.040 Uiso 1 calc R . .
C14 C 0.3992(4) 0.9235(4) 0.8465(3) 0.0377(10) Uani 1 d . . .
H14 H 0.3892 0.9774 0.9044 0.045 Uiso 1 calc R . .
C15 C 0.3712(4) 0.9382(3) 0.7371(3) 0.0332(9) Uani 1 d . . .
H15 H 0.3393 1.0030 0.7106 0.040 Uiso 1 calc R . .
C16 C 0.4884(5) 0.6396(3) 0.7156(3) 0.0343(9) Uani 1 d . . .
H16A H 0.5923 0.6535 0.7224 0.041 Uiso 1 calc R . .
H16B H 0.4798 0.5933 0.7684 0.041 Uiso 1 calc R . .
N17 N 0.3947(3) 0.5682(2) 0.6001(2) 0.0245(6) Uani 1 d . . .
H17A H 0.4234 0.4975 0.5893 0.029 Uiso 1 calc R . .
H17B H 0.4129 0.6067 0.5510 0.029 Uiso 1 calc R . .
C18 C 0.2296(4) 0.5452(4) 0.5754(3) 0.0361(9) Uani 1 d . . .
H18A H 0.1951 0.6202 0.5768 0.043 Uiso 1 calc R . .
H18B H 0.2098 0.5119 0.6328 0.043 Uiso 1 calc R . .
C19 C 0.1438(4) 0.4599(3) 0.4623(3) 0.0273(8) Uani 1 d . . .
C20 C 0.0879(5) 0.4996(3) 0.3656(4) 0.0373(10) Uani 1 d . . .
H20 H 0.1055 0.5809 0.3692 0.045 Uiso 1 calc R . .
C21 C 0.0063(5) 0.4200(4) 0.2641(4) 0.0406(10) Uani 1 d . . .
H21 H -0.0316 0.4481 0.2004 0.049 Uiso 1 calc R . .
C22 C -0.0190(4) 0.2990(4) 0.2570(3) 0.0334(9) Uani 1 d . . .
H22 H -0.0729 0.2460 0.1884 0.040 Uiso 1 calc R . .
C23 C 0.0358(4) 0.2559(3) 0.3520(3) 0.0265(8) Uani 1 d . . .
C24 C 0.1147(4) 0.3375(3) 0.4534(3) 0.0275(8) Uani 1 d . . .
H24 H 0.1491 0.3094 0.5176 0.033 Uiso 1 calc R . .
C25 C 0.0068(4) 0.1234(3) 0.3448(3) 0.0312(9) Uani 1 d . . .
H25A H -0.0699 0.1050 0.3749 0.037 Uiso 1 calc R . .
H25B H -0.0308 0.0803 0.2671 0.037 Uiso 1 calc R . .
N26 N 0.1434(3) 0.0812(3) 0.4068(3) 0.0278(7) Uani 1 d . . .
H26A H 0.1192 0.0018 0.3973 0.033 Uiso 1 calc R . .
H26B H 0.1707 0.1148 0.4800 0.033 Uiso 1 calc R . .
C27 C 0.2765(4) 0.1075(3) 0.3737(3) 0.0293(8) Uani 1 d . . .
H27A H 0.3055 0.1932 0.3864 0.035 Uiso 1 calc R . .
H27B H 0.3595 0.0800 0.4216 0.035 Uiso 1 calc R . .
C28 C 0.2498(4) 0.0512(3) 0.2551(3) 0.0282(8) Uani 1 d . . .
C29 C 0.2852(5) -0.0605(3) 0.2147(4) 0.0363(9) Uani 1 d . . .
H29 H 0.3210 -0.1138 0.2572 0.044 Uiso 1 calc R . .
C30 C 0.2563(5) -0.0759(4) 0.0990(4) 0.0424(11) Uani 1 d . . .
H30 H 0.2697 -0.1412 0.0528 0.051 Uiso 1 calc R . .
C31 C 0.2044(4) 0.0234(4) 0.0660(4) 0.0438(11) Uani 1 d . . .
H31 H 0.1781 0.0358 -0.0056 0.053 Uiso 1 calc R . .
C32 C 0.1989(4) 0.1023(4) 0.1609(3) 0.0347(9) Uiso 1 d . . .
H32 H 0.1674 0.1748 0.1617 0.042 Uiso 1 calc R . .
C41 C 0.4751(4) 0.3217(3) 0.7806(3) 0.0295(8) Uani 1 d . . .
C42 C 0.5972(4) 0.3364(3) 0.7453(3) 0.0265(8) Uani 1 d . . .
C43 C 0.7393(5) 0.3826(4) 0.8258(3) 0.0399(10) Uani 1 d . . .
H43 H 0.8211 0.3900 0.8036 0.048 Uiso 1 calc R . .
C44 C 0.7621(5) 0.4180(4) 0.9380(4) 0.0530(13) Uani 1 d . . .
H44 H 0.8580 0.4499 0.9902 0.064 Uiso 1 calc R . .
C45 C 0.6416(6) 0.4054(4) 0.9721(4) 0.0513(12) Uani 1 d . . .
H45 H 0.6561 0.4290 1.0473 0.062 Uiso 1 calc R . .
C46 C 0.4999(5) 0.3579(4) 0.8943(3) 0.0416(10) Uani 1 d . . .
H46 H 0.4193 0.3498 0.9177 0.050 Uiso 1 calc R . .
C411 C 0.3190(5) 0.2598(4) 0.6988(4) 0.0378(10) Uani 1 d . . .
O412 O 0.3087(3) 0.1757(3) 0.6221(3) 0.0458(8) Uani 1 d . . .
O413 O 0.2095(4) 0.2983(4) 0.7163(3) 0.0728(11) Uani 1 d . . .
C421 C 0.5836(4) 0.3103(3) 0.6251(3) 0.0278(8) Uani 1 d . . .
O422 O 0.6606(3) 0.2417(3) 0.5951(2) 0.0462(8) Uani 1 d . . .
O423 O 0.5030(3) 0.3661(2) 0.5613(2) 0.0318(6) Uani 1 d . . .
O100 O 0.0796(5) -0.1555(3) 0.4083(3) 0.0506(9) Uani 1 d . . .
H101 H 0.141(6) -0.184(5) 0.390(4) 0.058(18) Uiso 1 d . . .
H102 H 0.006(7) -0.195(5) 0.369(5) 0.07(2) Uiso 1 d . . .
O200 O -0.0855(7) 0.6493(5) 0.1366(5) 0.1067(16) Uani 1 d . . .
H200 H -0.1007 0.6694 0.1946 0.128 Uiso 1 calc R . .
C201 C -0.1015(9) 0.7435(8) 0.0787(7) 0.120(3) Uani 1 d . . .
H20A H -0.1252 0.8093 0.1214 0.143 Uiso 1 calc R . .
H20B H -0.1805 0.7147 0.0070 0.143 Uiso 1 calc R . .
H20C H -0.0096 0.7693 0.0693 0.143 Uiso 1 calc R . .

loop_
_atom_site_aniso_label
_atom_site_aniso_U_11
_atom_site_aniso_U_22
_atom_site_aniso_U_33
_atom_site_aniso_U_23
_atom_site_aniso_U_13
_atom_site_aniso_U_12
Fe 0.0208(3) 0.0177(3) 0.0228(3) 0.00213(19) 0.0063(2) 0.00241(18)
C11 0.0255(19) 0.0249(19) 0.0221(19) 0.0025(15) 0.0043(14) 0.0030(14)
C12 0.0236(19) 0.0221(19) 0.030(2) 0.0048(15) 0.0081(15) 0.0004(14)
C13 0.036(2) 0.036(2) 0.027(2) 0.0068(17) 0.0141(17) -0.0013(17)
C14 0.031(2) 0.038(2) 0.039(2) -0.0071(18) 0.0166(18) 0.0022(17)
C15 0.026(2) 0.031(2) 0.040(2) 0.0060(18) 0.0083(17) 0.0101(15)
C16 0.041(2) 0.023(2) 0.031(2) 0.0046(16) 0.0046(17) 0.0054(16)
N17 0.0265(16) 0.0193(15) 0.0285(17) 0.0053(12) 0.0113(13) 0.0048(12)
C18 0.029(2) 0.030(2) 0.044(3) -0.0048(18) 0.0162(18) -0.0023(16)
C19 0.0234(19) 0.0233(19) 0.034(2) 0.0019(16) 0.0114(15) 0.0041(14)
C20 0.044(2) 0.022(2) 0.050(3) 0.0126(19) 0.021(2) 0.0065(17)
C21 0.046(3) 0.045(3) 0.035(2) 0.019(2) 0.0127(19) 0.0117(19)
C22 0.032(2) 0.036(2) 0.029(2) 0.0056(17) 0.0072(16) 0.0064(16)
C23 0.0212(18) 0.0224(19) 0.035(2) 0.0044(16) 0.0103(15) 0.0054(14)
C24 0.0250(19) 0.026(2) 0.030(2) 0.0077(16) 0.0070(15) 0.0059(14)
C25 0.0214(19) 0.024(2) 0.044(2) 0.0048(17) 0.0102(16) 0.0029(14)
N26 0.0281(17) 0.0225(16) 0.0352(18) 0.0068(13) 0.0153(14) 0.0028(12)
C27 0.0233(19) 0.029(2) 0.036(2) 0.0072(17) 0.0127(16) 0.0037(15)
C28 0.0236(19) 0.029(2) 0.032(2) 0.0090(16) 0.0092(15) 0.0036(15)
C29 0.038(2) 0.0191(19) 0.053(3) 0.0057(18) 0.0206(19) 0.0026(16)
C30 0.041(2) 0.032(2) 0.043(3) -0.0121(19) 0.018(2) -0.0083(18)
C31 0.027(2) 0.059(3) 0.033(2) 0.003(2) 0.0035(17) -0.0005(19)
C41 0.043(2) 0.025(2) 0.030(2) 0.0133(16) 0.0201(17) 0.0136(16)
C42 0.033(2) 0.0241(19) 0.026(2) 0.0081(15) 0.0135(16) 0.0111(15)
C43 0.038(2) 0.047(3) 0.033(2) 0.0078(19) 0.0136(18) 0.0031(18)
C44 0.044(3) 0.065(3) 0.034(3) -0.001(2) 0.007(2) -0.009(2)
C45 0.067(3) 0.058(3) 0.025(2) 0.001(2) 0.020(2) 0.003(2)
C46 0.053(3) 0.049(3) 0.029(2) 0.0089(19) 0.022(2) 0.011(2)
C411 0.033(2) 0.058(3) 0.035(2) 0.030(2) 0.0163(18) 0.0160(19)
O412 0.0508(19) 0.0387(17) 0.0396(18) 0.0101(14) 0.0067(14) 0.0059(14)
O413 0.038(2) 0.127(4) 0.052(2) 0.010(2) 0.0179(16) 0.024(2)
C421 0.031(2) 0.028(2) 0.028(2) 0.0089(16) 0.0143(16) 0.0070(15)
O422 0.0508(19) 0.062(2) 0.0345(17) 0.0109(14) 0.0194(14) 0.0334(16)
O423 0.0432(16) 0.0282(14) 0.0304(15) 0.0148(12) 0.0148(12) 0.0148(12)
O100 0.041(2) 0.0306(18) 0.078(3) 0.0109(17) 0.022(2) 0.0060(16)
O200 0.110(4) 0.118(4) 0.109(4) 0.028(3) 0.056(3) 0.034(3)
C201 0.096(6) 0.140(7) 0.131(7) 0.091(6) 0.030(5) -0.001(5)

loop_
_atom_type_symbol
_atom_type_description
_atom_type_scat_dispersion_real
_atom_type_scat_dispersion_imag
_atom_type_scat_source
C C 0.0033 0.0016 'International Tables Vol C Tables 4.2.6.8 and 6.1.1.4'
H H 0.0000 0.0000 'International Tables Vol C Tables 4.2.6.8 and 6.1.1.4'
N N 0.0061 0.0033 'International Tables Vol C Tables 4.2.6.8 and 6.1.1.4'
O O 0.0106 0.0060 'International Tables Vol C Tables 4.2.6.8 and 6.1.1.4'
Fe Fe 0.3463 0.8444 'International Tables Vol C Tables 4.2.6.8 and 6.1.1.4'

loop_
_geom_angle_atom_site_label_1
_geom_angle_atom_site_label_2
_geom_angle_atom_site_label_3
_geom_angle
_geom_angle_site_symmetry_1
_geom_angle_site_symmetry_3
_geom_angle_publ_flag
C32 Fe C28 41.32(16) 2_666 2_666 ?
C32 Fe C29 68.61(17) 2_666 2_666 ?
C28 Fe C29 41.26(15) 2_666 2_666 ?
C32 Fe C15 164.80(16) 2_666 . ?
C28 Fe C15 125.26(17) 2_666 . ?
C29 Fe C15 105.71(18) 2_666 . ?
C32 Fe C14 153.81(17) 2_666 . ?
C28 Fe C14 164.38(16) 2_666 . ?
C29 Fe C14 127.72(17) 2_666 . ?
C15 Fe C14 40.48(17) . . ?
C32 Fe C11 127.32(16) 2_666 . ?
C28 Fe C11 104.43(18) 2_666 . ?
C29 Fe C11 115.06(18) 2_666 . ?
C15 Fe C11 40.95(15) . . ?
C14 Fe C11 68.47(18) . . ?
C32 Fe C31 40.82(17) 2_666 2_666 ?
C28 Fe C31 69.21(19) 2_666 2_666 ?
C29 Fe C31 68.0(2) 2_666 2_666 ?
C15 Fe C31 151.71(17) . 2_666 ?
C14 Fe C31 120.41(19) . 2_666 ?
C11 Fe C31 167.23(16) . 2_666 ?
C32 Fe C13 120.40(17) 2_666 . ?
C28 Fe C13 151.88(16) 2_666 . ?
C29 Fe C13 166.77(15) 2_666 . ?
C15 Fe C13 68.01(18) . . ?
C14 Fe C13 40.15(17) . . ?
C11 Fe C13 68.45(17) . . ?
C31 Fe C13 111.62(19) 2_666 . ?
C32 Fe C12 108.76(16) 2_666 . ?
C28 Fe C12 116.14(16) 2_666 . ?
C29 Fe C12 149.46(17) 2_666 . ?
C15 Fe C12 68.51(16) . . ?
C14 Fe C12 68.22(16) . . ?
C11 Fe C12 40.77(14) . . ?
C31 Fe C12 130.98(17) 2_666 . ?
C13 Fe C12 40.75(15) . . ?
C32 Fe C30 67.90(18) 2_666 2_666 ?
C28 Fe C30 68.90(17) 2_666 2_666 ?
C29 Fe C30 40.48(18) 2_666 2_666 ?
C15 Fe C30 117.59(18) . 2_666 ?
C14 Fe C30 109.77(17) . 2_666 ?
C11 Fe C30 149.72(17) . 2_666 ?
C31 Fe C30 39.75(18) 2_666 2_666 ?
C13 Fe C30 130.85(18) . 2_666 ?
C12 Fe C30 168.92(17) . 2_666 ?
C12 C11 C15 107.7(3) . . ?
C12 C11 Fe 70.1(2) . . ?
C15 C11 Fe 69.4(2) . . ?
C11 C12 C13 107.4(3) . . ?
C11 C12 C16 126.0(3) . . ?
C13 C12 C16 126.5(3) . . ?
C11 C12 Fe 69.2(2) . . ?
C13 C12 Fe 69.6(2) . . ?
C16 C12 Fe 126.3(3) . . ?
C14 C13 C12 108.2(3) . . ?
C14 C13 Fe 69.5(2) . . ?
C12 C13 Fe 69.7(2) . . ?
C13 C14 C15 108.7(3) . . ?
C13 C14 Fe 70.4(2) . . ?
C15 C14 Fe 69.7(2) . . ?
C14 C15 C11 108.0(3) . . ?
C14 C15 Fe 69.8(2) . . ?
C11 C15 Fe 69.6(2) . . ?
N17 C16 C12 113.9(3) . . ?
C16 N17 C18 114.8(3) . . ?
N17 C18 C19 111.6(3) . . ?
C20 C19 C24 117.7(3) . . ?
C20 C19 C18 122.2(4) . . ?
C24 C19 C18 120.1(3) . . ?
C21 C20 C19 121.0(4) . . ?
C22 C21 C20 120.3(4) . . ?
C21 C22 C23 120.4(4) . . ?
C24 C23 C22 118.5(3) . . ?
C24 C23 C25 121.0(3) . . ?
C22 C23 C25 120.6(3) . . ?
C23 C24 C19 122.2(3) . . ?
N26 C25 C23 112.9(3) . . ?
C25 N26 C27 115.9(3) . . ?
C28 C27 N26 114.2(3) . . ?
C32 C28 C29 106.2(3) . . ?
C32 C28 C27 127.3(3) . . ?
C29 C28 C27 126.3(3) . . ?
C32 C28 Fe 69.2(2) . 2_666 ?
C29 C28 Fe 69.6(2) . 2_666 ?
C27 C28 Fe 121.2(2) . 2_666 ?
C30 C29 C28 108.5(4) . . ?
C30 C29 Fe 70.5(2) . 2_666 ?
C28 C29 Fe 69.1(2) . 2_666 ?
C31 C30 C29 108.6(4) . . ?
C31 C30 Fe 69.7(2) . 2_666 ?
C29 C30 Fe 69.0(2) . 2_666 ?
C30 C31 C32 108.2(4) . . ?
C30 C31 Fe 70.5(2) . 2_666 ?
C32 C31 Fe 68.8(2) . 2_666 ?
C31 C32 C28 108.6(4) . . ?
C31 C32 Fe 70.4(2) . 2_666 ?
C28 C32 Fe 69.5(2) . 2_666 ?
C46 C41 C42 119.2(4) . . ?
C46 C41 C411 119.3(4) . . ?
C42 C41 C411 121.4(3) . . ?
C43 C42 C41 118.5(4) . . ?
C43 C42 C421 117.2(3) . . ?
C41 C42 C421 124.2(3) . . ?
C44 C43 C42 121.7(4) . . ?
C45 C44 C43 119.6(4) . . ?
C46 C45 C44 119.9(4) . . ?
C45 C46 C41 121.1(4) . . ?
O412 C411 O413 125.3(4) . . ?
O412 C411 C41 117.7(4) . . ?
O413 C411 C41 117.0(4) . . ?
O422 C421 O423 123.3(3) . . ?
O422 C421 C42 118.5(3) . . ?
O423 C421 C42 118.0(3) . . ?

loop_
_geom_bond_atom_site_label_1
_geom_bond_atom_site_label_2
_geom_bond_distance
_geom_bond_site_symmetry_2
_geom_bond_publ_flag
Fe C32 2.030(5) 2_666 ?
Fe C28 2.034(4) 2_666 ?
Fe C29 2.041(4) 2_666 ?
Fe C15 2.044(4) . ?
Fe C14 2.046(4) . ?
Fe C11 2.047(4) . ?
Fe C31 2.051(4) 2_666 ?
Fe C13 2.058(4) . ?
Fe C12 2.059(4) . ?
Fe C30 2.061(4) 2_666 ?
C11 C12 1.430(5) . ?
C11 C15 1.431(5) . ?
C12 C13 1.433(5) . ?
C12 C16 1.507(5) . ?
C13 C14 1.408(6) . ?
C14 C15 1.415(6) . ?
C16 N17 1.496(5) . ?
N17 C18 1.499(5) . ?
C18 C19 1.518(5) . ?
C19 C20 1.390(6) . ?
C19 C24 1.393(5) . ?
C20 C21 1.384(6) . ?
C21 C22 1.379(6) . ?
C22 C23 1.391(5) . ?
C23 C24 1.389(5) . ?
C23 C25 1.514(5) . ?
C25 N26 1.494(5) . ?
N26 C27 1.507(5) . ?
C27 C28 1.491(5) . ?
C28 C32 1.434(5) . ?
C28 C29 1.436(5) . ?
C28 Fe 2.034(4) 2_666 ?
C29 C30 1.419(6) . ?
C29 Fe 2.041(4) 2_666 ?
C30 C31 1.398(6) . ?
C30 Fe 2.061(4) 2_666 ?
C31 C32 1.423(6) . ?
C31 Fe 2.051(4) 2_666 ?
C32 Fe 2.030(5) 2_666 ?
C41 C46 1.400(6) . ?
C41 C42 1.409(5) . ?
C41 C411 1.522(6) . ?
C42 C43 1.390(5) . ?
C42 C421 1.505(5) . ?
C43 C44 1.385(6) . ?
C44 C45 1.384(7) . ?
C45 C46 1.377(6) . ?
C411 O412 1.234(5) . ?
C411 O413 1.272(5) . ?
C421 O422 1.253(4) . ?
C421 O423 1.271(4) . ?
O200 C201 1.439(8) . ?
